data_1573059
loop_
_publ_author_name
'Zhou, Dan-Dan'
'Hu, Chun-Li'
'Zhang, Xin-Wei'
'Mao, Jiang-Gao'
'Kong, Fang'

_publ_section_title
;
 Noncentrosymmetric tellurite halides created by a depolymerization
 strategy: toward strong SHG intensity and wide bandgap.
;
_journal_issue 47
_journal_name_full 'Chemical science'
_journal_page_first 19920
_journal_page_last 19927
_journal_paper_doi 10.1039/d4sc06403h
_journal_volume 15
_journal_year 2024
_chemical_formula_moiety 'Ga2 O9 Te3, Br'
_chemical_formula_sum 'Br Ga2 O9 Te3'
_chemical_formula_weight 746.15
_space_group_crystal_system orthorhombic
_space_group_IT_number 29
_space_group_name_Hall 'P 2c -2ac'
_space_group_name_H-M_alt 'P c a 21'
_audit_creation_date 2024-08-13
_audit_creation_method
;
Olex2 1.5
(compiled 2024.02.16 svn.r378c4104 for OlexSys, GUI svn.r6928)
;
_audit_update_record
;
2024-08-29 deposited with the CCDC.	2024-11-04 downloaded from the CCDC.
;
_cell_angle_alpha 90
_cell_angle_beta 90
_cell_angle_gamma 90
_cell_formula_units_Z 4
_cell_length_a 16.0138(4)
_cell_length_b 7.0036(2)
_cell_length_c 8.4023(2)
_cell_measurement_reflns_used 8327
_cell_measurement_temperature 297.99(10)
_cell_measurement_theta_max 30.4080
_cell_measurement_theta_min 2.5260
_cell_volume 942.35(4)
_computing_cell_refinement 'CrysAlisPro 1.171.42.67a (Rigaku OD, 2022)'
_computing_data_collection 'CrysAlisPro 1.171.42.67a (Rigaku OD, 2022)'
_computing_data_reduction 'CrysAlisPro 1.171.42.67a (Rigaku OD, 2022)'
_computing_molecular_graphics 'Olex2 1.5 (Dolomanov et al., 2009)'
_computing_publication_material 'Olex2 1.5 (Dolomanov et al., 2009)'
_computing_structure_refinement 'SHELXL 2018/3 (Sheldrick, 2015)'
_computing_structure_solution 'olex2.solve 1.5 (Bourhis et al., 2015)'
_diffrn_ambient_temperature 298.15
_diffrn_detector_area_resol_mean 10.0000
_diffrn_detector_type HyPix
_diffrn_measured_fraction_theta_full 1.000
_diffrn_measured_fraction_theta_max 1.000
_diffrn_measurement_details
;
List of Runs (angles in degrees, time in seconds):

  # Type    Start    End  Width  t~exp~   \w     \q     \k     \f   Frames
#--------------------------------------------------------------------------
  1  \w    -82.00 -55.00   0.50    0.05    --   -9.35 -57.00 -90.00   54
  2  \w    -43.00  11.00   0.50    0.05    --   -9.35 -57.00 -90.00  108
  3  \w    -18.00  24.00   0.50    0.05    --   -9.35 -99.00 -60.00   84
  4  \w    -12.00  13.00   0.50    0.05    --   -9.35 -99.00  30.00   50
  5  \w     35.00  69.00   0.50    0.05    --   10.05-145.00 -42.00   68
  6  \w    -15.00  35.00   0.50    0.05    --   10.05 -99.00-120.00  100
  7  \w    -21.00  64.00   0.50    0.05    --   -9.35  19.00-120.00  170
  8  \w    -32.00  65.00   0.50    0.05    --   -9.35  57.00 120.00  194
  9  \w    -74.00 -29.00   0.50    0.05    --   -9.35 145.00   9.00   90
 10  \w    -62.00 -37.00   0.50    0.05    --   -9.35 126.00-158.00   50
;
_diffrn_measurement_device 'four-circle diffractometer'
_diffrn_measurement_device_type 'XtaLAB Synergy R, HyPix'
_diffrn_measurement_method '\w scans'
_diffrn_radiation_type MoK\a
_diffrn_radiation_wavelength 0.71073
_diffrn_reflns_av_R_equivalents 0.0478
_diffrn_reflns_av_unetI/netI 0.0329
_diffrn_reflns_Laue_measured_fraction_full 1.000
_diffrn_reflns_Laue_measured_fraction_max 1.000
_diffrn_reflns_limit_h_max 16
_diffrn_reflns_limit_h_min -20
_diffrn_reflns_limit_k_max 8
_diffrn_reflns_limit_k_min -8
_diffrn_reflns_limit_l_max 10
_diffrn_reflns_limit_l_min -10
_diffrn_reflns_number 11459
_diffrn_reflns_point_group_measured_fraction_full 0.992
_diffrn_reflns_point_group_measured_fraction_max 0.987
_diffrn_reflns_theta_full 25.242
_diffrn_reflns_theta_max 26.367
_diffrn_reflns_theta_min 2.544
_exptl_absorpt_coefficient_mu 19.089
_exptl_absorpt_correction_T_max 1.00000
_exptl_absorpt_correction_T_min 0.15619
_exptl_absorpt_correction_type multi-scan
_exptl_absorpt_process_details
;
CrysAlisPro 1.171.42.67a (Rigaku Oxford Diffraction, 2022)
Empirical absorption correction using spherical harmonics,
implemented in SCALE3 ABSPACK scaling algorithm.
;
_exptl_crystal_colour 'clear light colourless'
_exptl_crystal_colour_lustre clear
_exptl_crystal_colour_modifier light
_exptl_crystal_colour_primary colourless
_exptl_crystal_density_diffrn 5.259
_exptl_crystal_description needle
_exptl_crystal_F_000 1300
_refine_diff_density_max 1.500
_refine_diff_density_min -1.473
_refine_diff_density_rms 0.336
_refine_ls_abs_structure_details
;
 Flack x determined using 822 quotients [(I+)-(I-)]/[(I+)+(I-)]
 (Parsons, Flack and Wagner, Acta Cryst. B69 (2013) 249-259).
;
_refine_ls_abs_structure_Flack 0.033(14)
_refine_ls_extinction_method none
_refine_ls_goodness_of_fit_ref 1.110
_refine_ls_hydrogen_treatment undef
_refine_ls_matrix_type full
_refine_ls_number_parameters 136
_refine_ls_number_reflns 1911
_refine_ls_number_restraints 31
_refine_ls_restrained_S_all 1.105
_refine_ls_R_factor_all 0.0254
_refine_ls_R_factor_gt 0.0247
_refine_ls_shift/su_max 0.001
_refine_ls_shift/su_mean 0.000
_refine_ls_structure_factor_coef Fsqd
_refine_ls_weighting_details 'w=1/[\s^2^(Fo^2^)+(0.0335P)^2^] where P=(Fo^2^+2Fc^2^)/3'
_refine_ls_weighting_scheme calc
_refine_ls_wR_factor_gt 0.0583
_refine_ls_wR_factor_ref 0.0586
_reflns_Friedel_coverage 0.839
_reflns_Friedel_fraction_full 0.983
_reflns_Friedel_fraction_max 0.971
_reflns_number_gt 1876
_reflns_number_total 1911
_reflns_threshold_expression 'I > 2\s(I)'
_cod_data_source_file d4sc06403h2.cif
_cod_data_source_block Ga2(OH)(TeO3)(Te2O5)Br
_cod_depositor_comments 'Adding full bibliography for 1573058--1573063.cif.'
_cod_database_code 1573059
_shelx_shelxl_version_number 2018/3
_shelx_space_group_comment
;
The symmetry employed for this shelxl refinement is uniquely defined
by the following loop, which should always be used as a source of
symmetry information in preference to the above space-group names.
They are only intended as comments.
;
_olex2_refinement_description
;
1. Uiso/Uaniso restraints and constraints
Uanis(O3) \\sim Ueq: with sigma of 0.001 and sigma for terminal atoms of 0.002
Uanis(O2) \\sim Ueq: with sigma of 0.001 and sigma for terminal atoms of 0.002
Uanis(O1) \\sim Ueq: with sigma of 0.001 and sigma for terminal atoms of 0.002
Uanis(O9) \\sim Ueq: with sigma of 0.001 and sigma for terminal atoms of 0.002
Uanis(O4) \\sim Ueq: with sigma of 0.001 and sigma for terminal atoms of 0.002
;
_olex2_submission_special_instructions 'No special instructions were received'
_oxdiff_exptl_absorpt_empirical_details
;
Empirical correction (ABSPACK) includes:
- Absorption correction using spherical harmonics
- Frame scaling
;

loop_
_space_group_symop_operation_xyz
'x, y, z'
'-x, -y, z+1/2'
'x+1/2, -y, z'
'-x+1/2, y, z+1/2'

loop_
_atom_site_label
_atom_site_type_symbol
_atom_site_fract_x
_atom_site_fract_y
_atom_site_fract_z
_atom_site_U_iso_or_equiv
_atom_site_adp_type
_atom_site_occupancy
_atom_site_site_symmetry_order
_atom_site_calc_flag
_atom_site_refinement_flags_posn
_atom_site_refinement_flags_adp
_atom_site_refinement_flags_occupancy
_atom_site_disorder_assembly
_atom_site_disorder_group
Te3 Te 0.12556(4) 0.33215(9) 0.73660(9) 0.00577(16) Uani 1 1 d . . . . .
Te2 Te 0.22076(4) 0.78415(11) 0.63099(9) 0.00860(17) Uani 1 1 d . . . . .
Te1 Te 0.53837(4) 0.89134(9) 0.24616(10) 0.00696(17) Uani 1 1 d . . . . .
Ga2 Ga 0.05664(8) 0.6564(2) 0.42627(14) 0.0056(3) Uani 1 1 d . . . . .
Ga1 Ga 0.43745(8) 0.6582(2) 0.55888(14) 0.0062(3) Uani 1 1 d . . . . .
Br1 Br 0.23863(10) 0.17388(19) 0.46802(16) 0.0251(4) Uani 1 1 d . . . . .
O9 O 0.4142(4) 0.4879(10) 0.7440(10) 0.0055(13) Uani 1 1 d . U . . .
O1 O 0.5221(4) 1.1677(10) 0.2466(11) 0.0070(13) Uani 1 1 d . U . . .
O8 O 0.0627(5) 0.4377(13) 0.9094(9) 0.0092(18) Uani 1 1 d . . . . .
O7 O 0.0563(5) 0.4340(12) 0.5742(9) 0.0076(18) Uani 1 1 d . . . . .
O4 O 0.1722(5) 0.7203(13) 0.4375(9) 0.0110(18) Uani 1 1 d . U . . .
O6 O 0.2051(4) 0.5315(11) 0.7314(12) 0.0147(16) Uani 1 1 d . . . . .
O3 O 0.4628(6) 0.8510(14) 0.4070(11) 0.0139(19) Uani 1 1 d . U . . .
O2 O 0.4598(5) 0.8436(14) 0.0878(10) 0.015(2) Uani 1 1 d . U . . .
O5 O 0.3267(5) 0.7405(15) 0.5585(11) 0.018(2) Uani 1 1 d . . . . .

loop_
_atom_site_aniso_label
_atom_site_aniso_U_11
_atom_site_aniso_U_22
_atom_site_aniso_U_33
_atom_site_aniso_U_23
_atom_site_aniso_U_13
_atom_site_aniso_U_12
Te3 0.0069(3) 0.0048(3) 0.0056(3) 0.0003(3) -0.0001(3) 0.0012(2)
Te2 0.0082(3) 0.0081(4) 0.0095(3) -0.0020(3) 0.0001(3) -0.0004(3)
Te1 0.0082(3) 0.0029(3) 0.0098(3) 0.0003(4) -0.0005(3) -0.0001(2)
Ga2 0.0072(6) 0.0038(7) 0.0058(6) -0.0002(5) -0.0007(5) 0.0002(5)
Ga1 0.0082(6) 0.0049(8) 0.0054(6) 0.0005(5) 0.0006(5) 0.0008(5)
Br1 0.0347(9) 0.0159(6) 0.0247(8) 0.0026(6) 0.0174(6) 0.0031(6)
O9 0.0057(17) 0.0053(17) 0.0056(16) 0.0005(13) 0.0006(14) 0.0000(13)
O1 0.0074(17) 0.0062(18) 0.0073(17) 0.0000(13) -0.0001(13) 0.0001(13)
O8 0.010(4) 0.011(5) 0.007(4) -0.003(3) 0.001(3) -0.004(4)
O7 0.006(4) 0.006(5) 0.010(4) 0.003(3) -0.004(3) 0.000(3)
O4 0.011(2) 0.011(2) 0.011(2) -0.0010(13) -0.0009(13) -0.0001(13)
O6 0.017(4) 0.008(4) 0.019(4) 0.008(4) -0.007(4) -0.005(3)
O3 0.014(2) 0.014(2) 0.014(2) 0.0012(13) 0.0019(13) 0.0001(13)
O2 0.015(2) 0.014(2) 0.014(2) -0.0017(13) -0.0009(13) 0.0003(13)
O5 0.003(4) 0.030(6) 0.022(4) 0.008(4) 0.000(3) 0.001(4)

loop_
_atom_type_symbol
_atom_type_description
_atom_type_scat_dispersion_real
_atom_type_scat_dispersion_imag
_atom_type_scat_source
Br Br -0.2901 2.4595 'International Tables Vol C Tables 4.2.6.8 and 6.1.1.4'
Ga Ga 0.2307 1.6083 'International Tables Vol C Tables 4.2.6.8 and 6.1.1.4'
O O 0.0106 0.0060 'International Tables Vol C Tables 4.2.6.8 and 6.1.1.4'
Te Te -0.5308 1.6751 'International Tables Vol C Tables 4.2.6.8 and 6.1.1.4'

loop_
_geom_angle_atom_site_label_1
_geom_angle_atom_site_label_2
_geom_angle_atom_site_label_3
_geom_angle
_geom_angle_site_symmetry_1
_geom_angle_site_symmetry_3
_geom_angle_publ_flag
O7 Te3 O8 95.3(3) . . ?
O6 Te3 O8 95.0(4) . . ?
O6 Te3 O7 95.7(4) . . ?
O4 Te2 O6 96.0(4) . . ?
O5 Te2 O4 93.3(4) . . ?
O5 Te2 O6 96.3(4) . . ?
O3 Te1 O1 93.6(4) . . ?
O3 Te1 O2 93.0(3) . . ?
O2 Te1 O1 95.1(4) . . ?
O9 Ga2 O1 81.4(3) 4_554 3_475 ?
O9 Ga2 O8 88.5(3) 4_554 2_564 ?
O9 Ga2 O7 91.0(3) 4_554 . ?
O1 Ga2 O8 83.5(3) 3_475 2_564 ?
O7 Ga2 O1 159.9(3) . 3_475 ?
O7 Ga2 O8 77.7(3) . 2_564 ?
O4 Ga2 O9 87.1(3) . 4_554 ?
O4 Ga2 O1 99.2(3) . 3_475 ?
O4 Ga2 O8 174.5(4) . 2_564 ?
O4 Ga2 O7 98.9(3) . . ?
O2 Ga2 O9 171.6(4) 4 4_554 ?
O2 Ga2 O1 94.3(4) 4 3_475 ?
O2 Ga2 O8 98.2(4) 4 2_564 ?
O2 Ga2 O7 95.3(4) 4 . ?
O2 Ga2 O4 86.4(4) 4 . ?
O9 Ga1 O1 79.6(3) . 2_675 ?
O9 Ga1 O7 86.3(3) . 3_565 ?
O8 Ga1 O9 91.6(3) 4_554 . ?
O8 Ga1 O1 157.9(3) 4_554 2_675 ?
O8 Ga1 O7 78.0(3) 4_554 3_565 ?
O7 Ga1 O1 81.1(3) 3_565 2_675 ?
O3 Ga1 O9 170.9(4) . . ?
O3 Ga1 O1 91.5(4) . 2_675 ?
O3 Ga1 O8 97.3(4) . 4_554 ?
O3 Ga1 O7 93.9(4) . 3_565 ?
O5 Ga1 O9 90.5(3) . . ?
O5 Ga1 O1 96.6(4) . 2_675 ?
O5 Ga1 O8 103.7(4) . 4_554 ?
O5 Ga1 O7 176.4(4) . 3_565 ?
O5 Ga1 O3 89.0(4) . . ?
Ga2 O9 Ga1 101.6(3) 4 . ?
Te1 O1 Ga2 124.6(5) . 3_575 ?
Te1 O1 Ga1 122.3(4) . 2_674 ?
Ga2 O1 Ga1 97.0(3) 3_575 2_674 ?
Te3 O8 Ga2 115.0(4) . 2_565 ?
Te3 O8 Ga1 141.1(5) . 4 ?
Ga1 O8 Ga2 101.9(4) 4 2_565 ?
Te3 O7 Ga2 137.8(4) . . ?
Te3 O7 Ga1 118.5(4) . 3_465 ?
Ga2 O7 Ga1 102.3(3) . 3_465 ?
Te2 O4 Ga2 120.5(4) . . ?
Te3 O6 Te2 139.1(4) . . ?
Te1 O3 Ga1 138.1(6) . . ?
Te1 O2 Ga2 136.6(5) . 4_554 ?
Te2 O5 Ga1 159.0(5) . . ?

loop_
_geom_bond_atom_site_label_1
_geom_bond_atom_site_label_2
_geom_bond_distance
_geom_bond_site_symmetry_2
_geom_bond_publ_flag
Te3 O8 1.915(8) . ?
Te3 O7 1.898(7) . ?
Te3 O6 1.890(7) . ?
Te2 O4 1.857(8) . ?
Te2 O6 1.977(8) . ?
Te2 O5 1.828(8) . ?
Te1 O1 1.953(7) . ?
Te1 O3 1.836(9) . ?
Te1 O2 1.862(9) . ?
Ga2 O9 1.989(8) 4_554 ?
Ga2 O1 2.026(9) 3_475 ?
Ga2 O8 2.027(8) 2_564 ?
Ga2 O7 1.993(8) . ?
Ga2 O4 1.906(8) . ?
Ga2 O2 1.905(9) 4 ?
Ga1 O9 1.995(8) . ?
Ga1 O1 2.096(9) 2_675 ?
Ga1 O8 1.991(9) 4_554 ?
Ga1 O7 2.014(8) 3_565 ?
Ga1 O3 1.902(10) . ?
Ga1 O5 1.865(9) . ?

loop_
_geom_torsion_atom_site_label_1
_geom_torsion_atom_site_label_2
_geom_torsion_atom_site_label_3
_geom_torsion_atom_site_label_4
_geom_torsion
_geom_torsion_site_symmetry_1
_geom_torsion_site_symmetry_2
_geom_torsion_site_symmetry_3
_geom_torsion_site_symmetry_4
_geom_torsion_publ_flag
O9 Ga1 O5 Te2 17.9(18) . . . . ?
O1 Te1 O3 Ga1 -160.1(8) . . . . ?
O1 Te1 O2 Ga2 151.2(7) . . . 4_554 ?
O1 Ga1 O5 Te2 -61.7(18) 2_675 . . . ?
O8 Te3 O7 Ga2 98.9(7) . . . . ?
O8 Te3 O7 Ga1 -65.0(4) . . . 3_465 ?
O8 Te3 O6 Te2 -88.2(8) . . . . ?
O8 Ga1 O5 Te2 109.6(17) 4_554 . . . ?
O7 Te3 O6 Te2 7.7(8) . . . . ?
O4 Te2 O5 Ga1 -139.6(18) . . . . ?
O6 Te3 O7 Ga2 3.4(7) . . . . ?
O6 Te3 O7 Ga1 -160.6(5) . . . 3_465 ?
O6 Te2 O4 Ga2 64.8(5) . . . . ?
O6 Te2 O5 Ga1 -43.2(18) . . . . ?
O3 Te1 O2 Ga2 -114.9(8) . . . 4_554 ?
O3 Ga1 O5 Te2 -153.1(18) . . . . ?
O2 Te1 O3 Ga1 104.6(8) . . . . ?
O5 Te2 O4 Ga2 161.5(6) . . . . ?
